data_2102401
loop_
_publ_author_name
'Marsh, Richard E.'

_publ_section_title
;
 Space group <i>Cc</i>: an update
;
_journal_issue 2
_journal_name_full 'Acta Crystallographica Section B'
_journal_page_first 252
_journal_page_last 253
_journal_paper_doi 10.1107/S0108768104003878
_journal_volume 60
_journal_year 2004
_chemical_formula_moiety 'C19 H15 N O5'
_chemical_formula_sum 'C19 H15 N O5'
_space_group_crystal_system orthorhombic
_space_group_IT_number 43
_symmetry_space_group_name_H-M 'F d d 2'
_audit_creation_method CRYM
_cell_angle_alpha 90
_cell_angle_beta 90
_cell_angle_gamma 90
_cell_formula_units_Z 16
_cell_length_a 13.0980
_cell_length_b 52.0760
_cell_length_c 9.7720
_cell_volume 6665.398
_cod_data_source_file bk0142.cif
_cod_data_source_block QADVEW
_cod_depositor_comments
;
 Adding the _cell_formula_units_Z data item.

 Antanas Vaitkus,
 2017-08-05

  Added moiety chemical formula from Marsh (2004) paper.
  The summary chemical formula is calculated from moiety formula using
  AdHocParser
  (svn://www.crystallography.net/cod-tools/trunk/Formulae/AdHocParser.yp,
  revision 1441.)

  Andrius Merkys
  2013-11-11
;
_cod_original_sg_symbol_H-M Fdd2
_cod_database_code 2102401

loop_
_atom_site_label
_atom_site_type_symbol
_atom_site_fract_x
_atom_site_fract_y
_atom_site_fract_z
N1 N 0.766950 0.432350 0.047850
O1 O 0.748400 0.411380 0.143920
O2 O 0.980200 0.466220 -0.077430
O3 O 0.841800 0.383220 0.259780
O4 O 0.942250 0.436770 0.318480
O5 O 1.077000 0.437150 0.179600
C1 C 0.873850 0.429820 -0.002520
C2 C 0.908600 0.458430 -0.009820
C3 C 0.837100 0.472850 0.074800
C4 C 0.838650 0.498480 0.117330
C5 C 0.761600 0.506450 0.204450
C6 C 0.686100 0.489700 0.246250
C7 C 0.682450 0.464420 0.204330
C8 C 0.759250 0.456480 0.115920
C9 C 0.839400 0.401000 0.184150
C10 C 0.926750 0.414200 0.111350
C11 C 0.991650 0.430220 0.208880
C12 C 0.997500 0.452700 0.417250
C13 C 0.924600 0.464850 0.504850
C14 C 0.880150 0.417000 -0.141500
C15 C 0.975200 0.409150 -0.191150
C16 C 0.983550 0.397730 -0.318280
C17 C 0.897150 0.394050 -0.397150
C18 C 0.803800 0.402350 -0.350700
C19 C 0.795450 0.413770 -0.222870
H1 H 0.896500 0.509250 0.083250
H2 H 0.763000 0.524750 0.236750
H3 H 0.638500 0.494250 0.304250
H4 H 0.625500 0.453250 0.229750
H5 H 0.973500 0.401000 0.070000
H6 H 1.046500 0.443500 0.447500
H7 H 1.035000 0.467500 0.381000
H8 H 0.868500 0.475750 0.447750
H9 H 0.959500 0.477250 0.580750
H10 H 0.887500 0.449000 0.555500
H11 H 1.038000 0.411000 -0.132500
H12 H 1.055000 0.390000 -0.348500
H13 H 0.909500 0.386500 -0.489500
H14 H 0.748500 0.399250 -0.402250
H15 H 0.730500 0.419750 -0.193250
